data_7131886
loop_
_publ_author_name
'Ayson, Patricia Rose H.'
'Brown, Seth N.'

_publ_section_title
;
 Slip to &#x3c0; Ru: structural distortions due to metal-iminoxolene
 &#x3c0; bonding.
;
_journal_issue 63
_journal_name_full 'Chemical communications (Cambridge, England)'
_journal_page_first 9618
_journal_page_last 9621
_journal_paper_doi 10.1039/d3cc02943c
_journal_volume 59
_journal_year 2023
_chemical_formula_moiety 'C52 H74 Cl2 N2 O2 Ru'
_chemical_formula_sum 'C52 H74 Cl2 N2 O2 Ru'
_chemical_formula_weight 931.10
_chemical_name_common trans-(Diso)2RuCl2
_chemical_name_systematic
; 
 trans-Dichlorobis(N-(2,6-diisopropylphenyl)-4,6-di-tert-butyl-
1,2-benzoiminoxolene)ruthenium 
;
_space_group_crystal_system monoclinic
_space_group_IT_number 14
_space_group_name_Hall '-P 2ybc'
_space_group_name_H-M_alt 'P 1 21/c 1'
_atom_sites_solution_hydrogens geom
_atom_sites_solution_primary heavy
_atom_sites_solution_secondary difmap
_audit_creation_method SHELXL-2013
_audit_update_record
;
2023-06-15 deposited with the CCDC.	2023-07-13 downloaded from the CCDC.
;
_cell_angle_alpha 90
_cell_angle_beta 100.305(2)
_cell_angle_gamma 90
_cell_formula_units_Z 4
_cell_length_a 17.1927(11)
_cell_length_b 22.2351(14)
_cell_length_c 13.9010(9)
_cell_measurement_reflns_used 9890
_cell_measurement_temperature 120(2)
_cell_measurement_theta_max 28.23
_cell_measurement_theta_min 2.27
_cell_volume 5228.4(6)
_computing_cell_refinement 'Bruker SAINT'
_computing_data_collection 'Bruker APEX2'
_computing_data_reduction 'Bruker SAINT'
_computing_molecular_graphics 'Bruker SHELXTL'
_computing_publication_material 'Bruker SHELXTL'
_computing_structure_refinement 'SHELXL-2013 (Sheldrick, 2013)'
_computing_structure_solution 'SHELXS-97 (Sheldrick 2008)'
_diffrn_ambient_temperature 120(2)
_diffrn_detector_area_resol_mean 8.33
_diffrn_measured_fraction_theta_full 1.000
_diffrn_measured_fraction_theta_max 0.999
_diffrn_measurement_device_type 'Bruker APEX-II CCD'
_diffrn_measurement_method '\f and \w scans'
_diffrn_radiation_type MoK\a
_diffrn_radiation_wavelength 0.71073
_diffrn_reflns_av_R_equivalents 0.0606
_diffrn_reflns_av_unetI/netI 0.0388
_diffrn_reflns_Laue_measured_fraction_full 1.000
_diffrn_reflns_Laue_measured_fraction_max 0.999
_diffrn_reflns_limit_h_max 22
_diffrn_reflns_limit_h_min -22
_diffrn_reflns_limit_k_max 29
_diffrn_reflns_limit_k_min -29
_diffrn_reflns_limit_l_max 18
_diffrn_reflns_limit_l_min -18
_diffrn_reflns_number 74920
_diffrn_reflns_point_group_measured_fraction_full 1.000
_diffrn_reflns_point_group_measured_fraction_max 0.999
_diffrn_reflns_theta_full 25.242
_diffrn_reflns_theta_max 28.285
_diffrn_reflns_theta_min 1.513
_diffrn_source 'fine-focus sealed tube'
_exptl_absorpt_coefficient_mu 0.439
_exptl_absorpt_correction_T_max 1.0000
_exptl_absorpt_correction_T_min 0.9024
_exptl_absorpt_correction_type numerical
_exptl_absorpt_process_details
;
Krause, L., Herbst-Irmer, R., Sheldrick G.M. & Stalke D.,
 J. Appl. Cryst. 48 (2015) 3-10.
;
_exptl_crystal_colour green
_exptl_crystal_density_diffrn 1.183
_exptl_crystal_density_method 'not measured'
_exptl_crystal_description block
_exptl_crystal_F_000 1976
_exptl_crystal_recrystallization_method
;
Crystals were deposited from a hexane solution of the crude reaction
mixture (from Diso and {(cymene)RuCl2}2 heated 2d at 78 deg C in CHCl3).
;
_exptl_crystal_size_max 0.189
_exptl_crystal_size_mid 0.123
_exptl_crystal_size_min 0.102
_exptl_transmission_factor_max 1.0000
_exptl_transmission_factor_min 0.9024
_refine_diff_density_max 1.064
_refine_diff_density_min -2.364
_refine_diff_density_rms 0.092
_refine_ls_extinction_method none
_refine_ls_goodness_of_fit_ref 1.210
_refine_ls_hydrogen_treatment constr
_refine_ls_matrix_type full
_refine_ls_number_parameters 554
_refine_ls_number_reflns 12967
_refine_ls_number_restraints 0
_refine_ls_restrained_S_all 1.210
_refine_ls_R_factor_all 0.0900
_refine_ls_R_factor_gt 0.0717
_refine_ls_shift/su_max 0.001
_refine_ls_shift/su_mean 0.000
_refine_ls_structure_factor_coef Fsqd
_refine_ls_weighting_details 'w=1/[\s^2^(Fo^2^)+19.3087P] where P=(Fo^2^+2Fc^2^)/3'
_refine_ls_weighting_scheme calc
_refine_ls_wR_factor_gt 0.1315
_refine_ls_wR_factor_ref 0.1389
_reflns_Friedel_coverage 0.000
_reflns_number_gt 10562
_reflns_number_total 12967
_reflns_threshold_expression 'I > 2\s(I)'
_cod_data_source_file d3cc02943c2.cif
_cod_data_source_block trucl2
_cod_depositor_comments 'Adding full bibliography for 7131884--7131891.cif.'
_cod_original_sg_symbol_H-M 'P 21/c'
_cod_database_code 7131886
_shelx_space_group_comment
; 
The symmetry employed for this shelxl refinement is uniquely defined 
by the following loop, which should always be used as a source of 
symmetry information in preference to the above space-group names. 
They are only intended as comments. 
;
_shelx_estimated_absorpt_t_min 0.922
_shelx_estimated_absorpt_t_max 0.957
_shelxl_version_number 2013-4

loop_
_space_group_symop_operation_xyz
'x, y, z'
'-x, y+1/2, -z+1/2'
'-x, -y, -z'
'x, -y-1/2, z-1/2'

loop_
_atom_site_label
_atom_site_type_symbol
_atom_site_fract_x
_atom_site_fract_y
_atom_site_fract_z
_atom_site_U_iso_or_equiv
_atom_site_adp_type
_atom_site_occupancy
_atom_site_site_symmetry_order
_atom_site_calc_flag
_atom_site_refinement_flags_posn
_atom_site_refinement_flags_adp
_atom_site_refinement_flags_occupancy
_atom_site_disorder_assembly
_atom_site_disorder_group
Ru Ru 0.72565(2) 0.50679(2) 0.74651(2) 0.02446(8) Uani 1 1 d . . . . .
Cl1 Cl 0.70655(6) 0.57677(4) 0.86531(7) 0.02581(19) Uani 1 1 d . . . . .
Cl2 Cl 0.71399(7) 0.42750(5) 0.63474(9) 0.0478(3) Uani 1 1 d . . . . .
O1 O 0.61618(14) 0.53889(11) 0.67767(19) 0.0230(5) Uani 1 1 d . . . . .
O2 O 0.83383(16) 0.47705(12) 0.7908(2) 0.0352(7) Uani 1 1 d . . . . .
N1 N 0.75666(17) 0.56955(14) 0.6631(2) 0.0243(7) Uani 1 1 d . . . . .
N2 N 0.7088(2) 0.44315(14) 0.8490(3) 0.0352(9) Uani 1 1 d . . . . .
C11 C 0.6222(2) 0.59002(15) 0.6375(2) 0.0177(7) Uani 1 1 d . . . . .
C12 C 0.7005(2) 0.60876(16) 0.6248(3) 0.0207(7) Uani 1 1 d . . . . .
C13 C 0.7129(2) 0.66249(17) 0.5761(3) 0.0247(8) Uani 1 1 d . . . . .
H13 H 0.7648 0.6735 0.5684 0.030 Uiso 1 1 calc R U . . .
C14 C 0.6510(2) 0.69836(17) 0.5403(3) 0.0261(8) Uani 1 1 d . . . . .
C15 C 0.5734(2) 0.67988(17) 0.5543(3) 0.0260(8) Uani 1 1 d . . . . .
H15 H 0.5304 0.7055 0.5288 0.031 Uiso 1 1 calc R U . . .
C16 C 0.5564(2) 0.62867(15) 0.6010(3) 0.0201(7) Uani 1 1 d . . . . .
C17 C 0.4733(2) 0.61252(17) 0.6174(3) 0.0278(8) Uani 1 1 d . . . . .
C18 C 0.6606(3) 0.75768(18) 0.4880(3) 0.0338(9) Uani 1 1 d . . . . .
C21 C 0.8375(3) 0.42397(18) 0.8282(4) 0.0448(14) Uani 1 1 d . . . . .
C22 C 0.7686(3) 0.40478(17) 0.8661(4) 0.0485(15) Uani 1 1 d . . . . .
C26 C 0.9070(3) 0.3866(2) 0.8386(5) 0.064(2) Uani 1 1 d . . . . .
C27 C 0.9782(3) 0.4060(3) 0.7953(5) 0.072(2) Uani 1 1 d . . . . .
C23 C 0.7785(5) 0.3487(4) 0.9033(6) 0.0229(15) Uani 0.554(4) 1 d . . P A 1
H23 H 0.7353 0.3319 0.9281 0.028 Uiso 0.554(4) 1 calc R U P A 1
C24 C 0.8443(5) 0.3138(3) 0.9089(6) 0.0260(15) Uani 0.554(4) 1 d . . P A 1
C25 C 0.9112(5) 0.3357(4) 0.8701(7) 0.0293(19) Uani 0.554(4) 1 d . . P A 1
H25 H 0.9565 0.3114 0.8693 0.035 Uiso 0.554(4) 1 calc R U P A 1
C28 C 0.8489(5) 0.2503(3) 0.9534(7) 0.0387(18) Uani 0.554(4) 1 d . . P A 1
C281 C 0.7802(6) 0.2357(4) 1.0025(8) 0.047(2) Uani 0.554(4) 1 d . . P A 1
H28A H 0.7865 0.1950 1.0297 0.071 Uiso 0.554(4) 1 calc R U P A 1
H28B H 0.7310 0.2381 0.9546 0.071 Uiso 0.554(4) 1 calc R U P A 1
H28C H 0.7783 0.2646 1.0553 0.071 Uiso 0.554(4) 1 calc R U P A 1
C282 C 0.9259(6) 0.2450(5) 1.0299(10) 0.073(4) Uani 0.554(4) 1 d . . P A 1
H28D H 0.9714 0.2541 0.9989 0.110 Uiso 0.554(4) 1 calc R U P A 1
H28E H 0.9308 0.2040 1.0561 0.110 Uiso 0.554(4) 1 calc R U P A 1
H28F H 0.9242 0.2735 1.0832 0.110 Uiso 0.554(4) 1 calc R U P A 1
C283 C 0.8518(7) 0.2051(4) 0.8689(9) 0.062(2) Uani 0.554(4) 1 d . . P A 1
H28G H 0.8971 0.2144 0.8377 0.093 Uiso 0.554(4) 1 calc R U P A 1
H28H H 0.8029 0.2082 0.8206 0.093 Uiso 0.554(4) 1 calc R U P A 1
H28I H 0.8571 0.1641 0.8953 0.093 Uiso 0.554(4) 1 calc R U P A 1
C231 C 0.7590(6) 0.3506(5) 0.9408(7) 0.0229(15) Uani 0.446(4) 1 d . . P A 2
H231 H 0.7139 0.3446 0.9704 0.028 Uiso 0.446(4) 1 calc R U P A 2
C241 C 0.8244(6) 0.3147(4) 0.9553(8) 0.0260(15) Uani 0.446(4) 1 d . . P A 2
C251 C 0.8904(6) 0.3308(5) 0.9102(9) 0.0293(19) Uani 0.446(4) 1 d . . P A 2
H251 H 0.9335 0.3035 0.9247 0.035 Uiso 0.446(4) 1 calc R U P A 2
C29 C 0.8269(6) 0.2556(4) 1.0137(9) 0.0387(18) Uani 0.446(4) 1 d . . P A 2
C291 C 0.7537(7) 0.2464(5) 1.0584(10) 0.047(2) Uani 0.446(4) 1 d . . P A 2
H29A H 0.7583 0.2085 1.0949 0.071 Uiso 0.446(4) 1 calc R U P A 2
H29B H 0.7070 0.2451 1.0065 0.071 Uiso 0.446(4) 1 calc R U P A 2
H29C H 0.7486 0.2798 1.1029 0.071 Uiso 0.446(4) 1 calc R U P A 2
C292 C 0.8996(8) 0.2584(7) 1.0977(12) 0.073(4) Uani 0.446(4) 1 d . . P A 2
H29D H 0.9477 0.2644 1.0701 0.110 Uiso 0.446(4) 1 calc R U P A 2
H29E H 0.9038 0.2206 1.1346 0.110 Uiso 0.446(4) 1 calc R U P A 2
H29F H 0.8933 0.2919 1.1414 0.110 Uiso 0.446(4) 1 calc R U P A 2
C293 C 0.8356(9) 0.2032(5) 0.9439(12) 0.062(2) Uani 0.446(4) 1 d . . P A 2
H29G H 0.8833 0.2092 0.9155 0.093 Uiso 0.446(4) 1 calc R U P A 2
H29H H 0.7892 0.2018 0.8916 0.093 Uiso 0.446(4) 1 calc R U P A 2
H29I H 0.8400 0.1652 0.9804 0.093 Uiso 0.446(4) 1 calc R U P A 2
C31 C 0.8344(2) 0.5769(2) 0.6410(4) 0.0431(12) Uani 1 1 d . . . . .
C32 C 0.8487(3) 0.5526(3) 0.5517(5) 0.0604(16) Uani 1 1 d . . . . .
C33 C 0.9248(4) 0.5583(4) 0.5321(7) 0.094(3) Uani 1 1 d . . . . .
H33 H 0.9367 0.5423 0.4730 0.113 Uiso 1 1 calc R U . . .
C34 C 0.9828(4) 0.5865(4) 0.5965(7) 0.102(3) Uani 1 1 d . . . . .
H34 H 1.0347 0.5890 0.5821 0.122 Uiso 1 1 calc R U . . .
C35 C 0.9675(3) 0.6112(3) 0.6814(6) 0.077(2) Uani 1 1 d . . . . .
H35 H 1.0089 0.6306 0.7247 0.092 Uiso 1 1 calc R U . . .
C36 C 0.8917(2) 0.6086(2) 0.7057(4) 0.0470(13) Uani 1 1 d . . . . .
C37 C 0.7843(4) 0.5250(3) 0.4758(4) 0.0687(19) Uani 1 1 d . . . . .
H37 H 0.7372 0.5182 0.5074 0.082 Uiso 1 1 calc R U . . .
C38 C 0.8721(3) 0.6417(2) 0.7937(4) 0.0428(12) Uani 1 1 d . . . . .
H38 H 0.8143 0.6362 0.7934 0.051 Uiso 1 1 calc R U . . .
C41 C 0.6480(3) 0.43817(18) 0.9083(3) 0.0416(12) Uani 1 1 d . . . . .
C42 C 0.5705(3) 0.42073(19) 0.8640(4) 0.0445(13) Uani 1 1 d . . . . .
C43 C 0.5132(3) 0.4168(3) 0.9219(4) 0.0637(18) Uani 1 1 d . . . . .
H43 H 0.4610 0.4054 0.8929 0.076 Uiso 1 1 calc R U . . .
C44 C 0.5298(4) 0.4288(3) 1.0199(5) 0.074(2) Uani 1 1 d . . . . .
H44 H 0.4895 0.4250 1.0583 0.089 Uiso 1 1 calc R U . . .
C45 C 0.6051(4) 0.4464(3) 1.0632(4) 0.0678(19) Uani 1 1 d . . . . .
H45 H 0.6158 0.4550 1.1313 0.081 Uiso 1 1 calc R U . . .
C46 C 0.6651(3) 0.4516(2) 1.0094(4) 0.0485(14) Uani 1 1 d . . . . .
C47 C 0.5520(3) 0.4029(2) 0.7571(4) 0.0460(13) Uani 1 1 d . . . . .
H47 H 0.5838 0.4293 0.7206 0.055 Uiso 1 1 calc R U . . .
C48 C 0.7464(3) 0.4729(2) 1.0618(4) 0.0519(15) Uani 1 1 d . . . . .
H48 H 0.7814 0.4781 1.0122 0.062 Uiso 1 1 calc R U . . .
C171 C 0.4129(2) 0.66062(19) 0.5748(4) 0.0447(13) Uani 1 1 d . . . . .
H17A H 0.3603 0.6488 0.5859 0.067 Uiso 1 1 calc R U . . .
H17B H 0.4122 0.6645 0.5044 0.067 Uiso 1 1 calc R U . . .
H17C H 0.4276 0.6993 0.6069 0.067 Uiso 1 1 calc R U . . .
C172 C 0.4474(2) 0.55265(18) 0.5661(4) 0.0378(11) Uani 1 1 d . . . . .
H17D H 0.4856 0.5212 0.5912 0.057 Uiso 1 1 calc R U . . .
H17E H 0.4451 0.5571 0.4955 0.057 Uiso 1 1 calc R U . . .
H17F H 0.3950 0.5415 0.5789 0.057 Uiso 1 1 calc R U . . .
C173 C 0.4740(3) 0.6074(2) 0.7269(4) 0.0433(11) Uani 1 1 d . . . . .
H17G H 0.5128 0.5770 0.7550 0.065 Uiso 1 1 calc R U . . .
H17H H 0.4214 0.5955 0.7379 0.065 Uiso 1 1 calc R U . . .
H17I H 0.4883 0.6463 0.7582 0.065 Uiso 1 1 calc R U . . .
C181 C 0.6187(5) 0.7534(3) 0.3820(4) 0.086(3) Uani 1 1 d . . . . .
H18A H 0.6247 0.7915 0.3486 0.129 Uiso 1 1 calc R U . . .
H18B H 0.5624 0.7453 0.3799 0.129 Uiso 1 1 calc R U . . .
H18C H 0.6420 0.7208 0.3492 0.129 Uiso 1 1 calc R U . . .
C182 C 0.7476(3) 0.7719(3) 0.4859(5) 0.0606(16) Uani 1 1 d . . . . .
H18D H 0.7771 0.7743 0.5530 0.091 Uiso 1 1 calc R U . . .
H18E H 0.7512 0.8105 0.4528 0.091 Uiso 1 1 calc R U . . .
H18F H 0.7701 0.7401 0.4506 0.091 Uiso 1 1 calc R U . . .
C183 C 0.6288(4) 0.8086(2) 0.5398(6) 0.071(2) Uani 1 1 d . . . . .
H18G H 0.6578 0.8110 0.6072 0.107 Uiso 1 1 calc R U . . .
H18H H 0.5726 0.8019 0.5405 0.107 Uiso 1 1 calc R U . . .
H18I H 0.6353 0.8464 0.5058 0.107 Uiso 1 1 calc R U . . .
C271 C 1.0431(4) 0.3568(3) 0.8070(6) 0.099(3) Uani 1 1 d . . . . .
H27A H 1.0879 0.3710 0.7783 0.148 Uiso 1 1 calc R U . . .
H27B H 1.0215 0.3201 0.7734 0.148 Uiso 1 1 calc R U . . .
H27C H 1.0610 0.3482 0.8766 0.148 Uiso 1 1 calc R U . . .
C272 C 0.9525(4) 0.4176(4) 0.6857(5) 0.103(3) Uani 1 1 d . . . . .
H27D H 0.9984 0.4300 0.6577 0.154 Uiso 1 1 calc R U . . .
H27E H 0.9126 0.4495 0.6757 0.154 Uiso 1 1 calc R U . . .
H27F H 0.9301 0.3807 0.6535 0.154 Uiso 1 1 calc R U . . .
C273 C 1.0144(3) 0.4624(2) 0.8466(5) 0.0572(15) Uani 1 1 d . . . . .
H27G H 1.0604 0.4746 0.8186 0.086 Uiso 1 1 calc R U . . .
H27H H 1.0310 0.4542 0.9165 0.086 Uiso 1 1 calc R U . . .
H27I H 0.9751 0.4948 0.8377 0.086 Uiso 1 1 calc R U . . .
C371 C 0.7594(5) 0.5676(4) 0.3899(5) 0.093(3) Uani 1 1 d . . . . .
H37A H 0.7175 0.5488 0.3423 0.139 Uiso 1 1 calc R U . . .
H37B H 0.8050 0.5762 0.3587 0.139 Uiso 1 1 calc R U . . .
H37C H 0.7397 0.6052 0.4134 0.139 Uiso 1 1 calc R U . . .
C372 C 0.8087(5) 0.4635(4) 0.4384(6) 0.096(3) Uani 1 1 d . . . . .
H37D H 0.7648 0.4472 0.3907 0.144 Uiso 1 1 calc R U . . .
H37E H 0.8216 0.4357 0.4936 0.144 Uiso 1 1 calc R U . . .
H37F H 0.8550 0.4688 0.4072 0.144 Uiso 1 1 calc R U . . .
C381 C 0.8873(3) 0.7094(2) 0.7843(5) 0.0593(16) Uani 1 1 d . . . . .
H38A H 0.8568 0.7242 0.7225 0.089 Uiso 1 1 calc R U . . .
H38B H 0.9438 0.7162 0.7853 0.089 Uiso 1 1 calc R U . . .
H38C H 0.8710 0.7308 0.8390 0.089 Uiso 1 1 calc R U . . .
C382 C 0.9168(3) 0.6173(2) 0.8908(4) 0.0591(16) Uani 1 1 d . . . . .
H38D H 0.9017 0.6401 0.9449 0.089 Uiso 1 1 calc R U . . .
H38E H 0.9738 0.6214 0.8927 0.089 Uiso 1 1 calc R U . . .
H38F H 0.9036 0.5748 0.8972 0.089 Uiso 1 1 calc R U . . .
C471 C 0.5773(3) 0.3375(2) 0.7443(5) 0.0666(19) Uani 1 1 d . . . . .
H47A H 0.5646 0.3264 0.6750 0.100 Uiso 1 1 calc R U . . .
H47B H 0.5490 0.3108 0.7824 0.100 Uiso 1 1 calc R U . . .
H47C H 0.6343 0.3336 0.7674 0.100 Uiso 1 1 calc R U . . .
C472 C 0.4646(3) 0.4107(2) 0.7111(4) 0.0542(15) Uani 1 1 d . . . . .
H47D H 0.4566 0.3988 0.6422 0.081 Uiso 1 1 calc R U . . .
H47E H 0.4494 0.4529 0.7159 0.081 Uiso 1 1 calc R U . . .
H47F H 0.4321 0.3854 0.7458 0.081 Uiso 1 1 calc R U . . .
C481 C 0.7845(4) 0.4263(3) 1.1381(5) 0.087(3) Uani 1 1 d . . . . .
H48A H 0.7897 0.3878 1.1056 0.130 Uiso 1 1 calc R U . . .
H48B H 0.7510 0.4211 1.1876 0.130 Uiso 1 1 calc R U . . .
H48C H 0.8368 0.4405 1.1694 0.130 Uiso 1 1 calc R U . . .
C482 C 0.7397(3) 0.5334(2) 1.1125(4) 0.0541(15) Uani 1 1 d . . . . .
H48D H 0.7149 0.5629 1.0642 0.081 Uiso 1 1 calc R U . . .
H48E H 0.7925 0.5474 1.1423 0.081 Uiso 1 1 calc R U . . .
H48F H 0.7073 0.5286 1.1632 0.081 Uiso 1 1 calc R U . . .

loop_
_atom_site_aniso_label
_atom_site_aniso_U_11
_atom_site_aniso_U_22
_atom_site_aniso_U_33
_atom_site_aniso_U_23
_atom_site_aniso_U_13
_atom_site_aniso_U_12
Ru 0.01853(13) 0.01512(13) 0.03406(16) -0.00346(12) -0.01062(11) 0.00441(11)
Cl1 0.0325(5) 0.0163(4) 0.0276(5) -0.0006(3) 0.0024(4) -0.0024(3)
Cl2 0.0396(6) 0.0337(6) 0.0570(7) -0.0245(5) -0.0271(5) 0.0171(4)
O1 0.0157(12) 0.0195(12) 0.0313(15) 0.0014(10) -0.0023(10) 0.0027(9)
O2 0.0245(14) 0.0244(14) 0.0483(18) -0.0090(12) -0.0165(13) 0.0097(11)
N1 0.0168(14) 0.0274(16) 0.0277(17) -0.0037(13) 0.0015(12) 0.0062(12)
N2 0.0344(19) 0.0163(15) 0.044(2) 0.0066(14) -0.0236(16) -0.0072(13)
C11 0.0174(16) 0.0198(16) 0.0159(16) -0.0030(12) 0.0031(13) 0.0039(12)
C12 0.0175(16) 0.0227(17) 0.0229(18) 0.0002(14) 0.0070(14) 0.0067(13)
C13 0.0206(18) 0.032(2) 0.0249(19) 0.0022(15) 0.0141(15) 0.0028(14)
C14 0.029(2) 0.0262(19) 0.0241(19) -0.0003(15) 0.0066(16) 0.0011(15)
C15 0.0211(18) 0.0233(18) 0.032(2) 0.0007(15) 0.0003(15) 0.0056(14)
C16 0.0150(16) 0.0204(16) 0.0241(18) -0.0039(13) 0.0013(13) 0.0042(12)
C17 0.0144(17) 0.0245(18) 0.043(2) -0.0017(16) 0.0008(16) 0.0041(13)
C18 0.033(2) 0.027(2) 0.041(3) 0.0080(17) 0.0050(19) -0.0007(16)
C21 0.040(3) 0.0189(19) 0.059(3) -0.0145(19) -0.034(2) 0.0108(17)
C22 0.043(3) 0.0141(18) 0.071(3) 0.0002(19) -0.039(2) -0.0014(17)
C26 0.046(3) 0.028(2) 0.094(4) -0.027(3) -0.051(3) 0.019(2)
C27 0.046(3) 0.066(4) 0.088(5) -0.036(3) -0.034(3) 0.044(3)
C23 0.026(4) 0.017(2) 0.022(5) 0.007(3) -0.003(3) -0.007(2)
C24 0.029(4) 0.014(2) 0.030(4) 0.008(3) -0.009(3) -0.004(2)
C25 0.013(4) 0.017(2) 0.054(6) 0.005(3) -0.006(3) -0.002(2)
C28 0.030(4) 0.020(3) 0.059(5) 0.019(4) -0.010(3) -0.004(2)
C281 0.045(5) 0.028(3) 0.063(6) 0.025(4) -0.007(4) -0.009(3)
C282 0.040(5) 0.058(5) 0.108(10) 0.059(7) -0.026(5) -0.011(4)
C283 0.080(6) 0.017(3) 0.091(7) 0.001(4) 0.016(6) 0.003(3)
C231 0.026(4) 0.017(2) 0.022(5) 0.007(3) -0.003(3) -0.007(2)
C241 0.029(4) 0.014(2) 0.030(4) 0.008(3) -0.009(3) -0.004(2)
C251 0.013(4) 0.017(2) 0.054(6) 0.005(3) -0.006(3) -0.002(2)
C29 0.030(4) 0.020(3) 0.059(5) 0.019(4) -0.010(3) -0.004(2)
C291 0.045(5) 0.028(3) 0.063(6) 0.025(4) -0.007(4) -0.009(3)
C292 0.040(5) 0.058(5) 0.108(10) 0.059(7) -0.026(5) -0.011(4)
C293 0.080(6) 0.017(3) 0.091(7) 0.001(4) 0.016(6) 0.003(3)
C31 0.017(2) 0.048(3) 0.065(3) 0.002(2) 0.012(2) 0.0155(18)
C32 0.040(3) 0.075(4) 0.074(4) -0.004(3) 0.032(3) 0.030(3)
C33 0.052(4) 0.124(7) 0.121(7) -0.001(5) 0.056(4) 0.040(4)
C34 0.043(4) 0.114(6) 0.169(9) 0.023(6) 0.074(5) 0.028(4)
C35 0.019(2) 0.080(4) 0.134(7) 0.019(4) 0.024(3) 0.004(3)
C36 0.016(2) 0.052(3) 0.074(4) 0.011(3) 0.012(2) 0.0053(18)
C37 0.064(4) 0.092(5) 0.054(4) -0.019(3) 0.020(3) 0.043(3)
C38 0.022(2) 0.041(3) 0.062(3) 0.003(2) -0.001(2) -0.0105(18)
C41 0.049(3) 0.0181(18) 0.047(3) 0.0182(18) -0.022(2) -0.0125(17)
C42 0.046(3) 0.026(2) 0.049(3) 0.0207(19) -0.024(2) -0.0186(19)
C43 0.055(3) 0.065(4) 0.060(4) 0.032(3) -0.021(3) -0.032(3)
C44 0.067(4) 0.094(5) 0.056(4) 0.036(4) -0.005(3) -0.031(4)
C45 0.075(4) 0.079(4) 0.042(3) 0.028(3) -0.011(3) -0.029(3)
C46 0.057(3) 0.032(2) 0.045(3) 0.019(2) -0.023(2) -0.016(2)
C47 0.040(3) 0.029(2) 0.057(3) 0.013(2) -0.024(2) -0.0169(19)
C48 0.058(3) 0.040(3) 0.044(3) 0.014(2) -0.027(2) -0.014(2)
C171 0.0163(19) 0.028(2) 0.087(4) 0.001(2) 0.000(2) 0.0071(16)
C172 0.023(2) 0.026(2) 0.057(3) 0.0004(19) -0.0122(19) -0.0014(15)
C173 0.025(2) 0.055(3) 0.054(3) -0.005(2) 0.019(2) -0.0047(19)
C181 0.130(6) 0.060(4) 0.053(4) 0.033(3) -0.027(4) -0.037(4)
C182 0.052(3) 0.054(3) 0.083(4) 0.035(3) 0.029(3) 0.001(3)
C183 0.080(4) 0.029(3) 0.121(6) -0.001(3) 0.064(4) -0.005(3)
C271 0.065(4) 0.088(5) 0.122(6) -0.046(5) -0.039(4) 0.060(4)
C272 0.079(5) 0.133(7) 0.082(5) -0.045(5) -0.024(4) 0.076(5)
C273 0.028(2) 0.059(3) 0.078(4) -0.007(3) -0.008(2) 0.015(2)
C371 0.100(6) 0.127(7) 0.057(4) -0.019(4) 0.028(4) 0.051(5)
C372 0.094(5) 0.112(6) 0.085(5) -0.041(5) 0.025(4) 0.056(5)
C381 0.036(3) 0.043(3) 0.093(5) 0.014(3) -0.005(3) -0.016(2)
C382 0.049(3) 0.040(3) 0.077(4) 0.004(3) -0.018(3) -0.010(2)
C471 0.059(3) 0.031(3) 0.091(5) 0.005(3) -0.038(3) -0.011(2)
C472 0.041(3) 0.043(3) 0.065(4) 0.012(2) -0.028(3) -0.017(2)
C481 0.098(5) 0.054(4) 0.080(5) 0.029(3) -0.059(4) -0.017(3)
C482 0.066(4) 0.055(3) 0.032(3) 0.007(2) -0.016(2) -0.015(3)

loop_
_atom_type_symbol
_atom_type_description
_atom_type_scat_dispersion_real
_atom_type_scat_dispersion_imag
_atom_type_scat_source
C C 0.0033 0.0016 'International Tables Vol C Tables 4.2.6.8 and 6.1.1.4'
H H 0.0000 0.0000 'International Tables Vol C Tables 4.2.6.8 and 6.1.1.4'
N N 0.0061 0.0033 'International Tables Vol C Tables 4.2.6.8 and 6.1.1.4'
O O 0.0106 0.0060 'International Tables Vol C Tables 4.2.6.8 and 6.1.1.4'
Cl Cl 0.1484 0.1585 'International Tables Vol C Tables 4.2.6.8 and 6.1.1.4'
Ru Ru -1.2594 0.8363 'International Tables Vol C Tables 4.2.6.8 and 6.1.1.4'

loop_
_geom_angle_atom_site_label_1
_geom_angle_atom_site_label_2
_geom_angle_atom_site_label_3
_geom_angle
_geom_angle_site_symmetry_1
_geom_angle_site_symmetry_3
_geom_angle_publ_flag
N1 Ru O2 94.76(13) . . ?
N1 Ru N2 171.26(12) . . ?
O2 Ru N2 78.16(14) . . ?
N1 Ru O1 78.57(11) . . ?
O2 Ru O1 170.85(13) . . ?
N2 Ru O1 109.01(12) . . ?
N1 Ru Cl2 98.33(10) . . ?
O2 Ru Cl2 85.32(8) . . ?
N2 Ru Cl2 86.31(11) . . ?
O1 Ru Cl2 89.43(7) . . ?
N1 Ru Cl1 91.81(9) . . ?
O2 Ru Cl1 104.33(9) . . ?
N2 Ru Cl1 85.07(11) . . ?
O1 Ru Cl1 82.32(8) . . ?
Cl2 Ru Cl1 165.43(4) . . ?
C11 O1 Ru 111.6(2) . . ?
C21 O2 Ru 114.2(3) . . ?
C12 N1 C31 118.3(3) . . ?
C12 N1 Ru 116.6(3) . . ?
C31 N1 Ru 125.1(3) . . ?
C22 N2 C41 117.7(4) . . ?
C22 N2 Ru 111.4(4) . . ?
C41 N2 Ru 130.6(3) . . ?
O1 C11 C16 124.4(3) . . ?
O1 C11 C12 117.3(3) . . ?
C16 C11 C12 118.3(3) . . ?
N1 C12 C13 125.7(3) . . ?
N1 C12 C11 112.6(3) . . ?
C13 C12 C11 121.8(3) . . ?
C14 C13 C12 120.1(3) . . ?
C14 C13 H13 120.0 . . ?
C12 C13 H13 120.0 . . ?
C13 C14 C15 117.9(4) . . ?
C13 C14 C18 122.7(4) . . ?
C15 C14 C18 119.4(3) . . ?
C16 C15 C14 125.7(3) . . ?
C16 C15 H15 117.2 . . ?
C14 C15 H15 117.2 . . ?
C15 C16 C11 116.3(3) . . ?
C15 C16 C17 123.5(3) . . ?
C11 C16 C17 120.2(3) . . ?
C173 C17 C16 109.0(3) . . ?
C173 C17 C171 108.8(4) . . ?
C16 C17 C171 111.4(3) . . ?
C173 C17 C172 110.4(4) . . ?
C16 C17 C172 109.5(3) . . ?
C171 C17 C172 107.7(3) . . ?
C183 C18 C181 111.2(5) . . ?
C183 C18 C14 110.2(4) . . ?
C181 C18 C14 109.5(4) . . ?
C183 C18 C182 107.1(4) . . ?
C181 C18 C182 106.8(5) . . ?
C14 C18 C182 112.0(4) . . ?
O2 C21 C22 115.8(4) . . ?
O2 C21 C26 123.3(5) . . ?
C22 C21 C26 120.8(5) . . ?
N2 C22 C23 134.8(6) . . ?
N2 C22 C21 113.9(4) . . ?
C23 C22 C21 111.0(5) . . ?
N2 C22 C231 115.4(6) . . ?
C21 C22 C231 129.8(5) . . ?
C25 C26 C21 124.7(7) . . ?
C25 C26 C27 114.1(6) . . ?
C21 C26 C27 120.6(5) . . ?
C21 C26 C251 105.3(6) . . ?
C27 C26 C251 133.8(5) . . ?
C26 C27 C273 109.8(5) . . ?
C26 C27 C272 109.4(5) . . ?
C273 C27 C272 110.4(6) . . ?
C26 C27 C271 112.0(6) . . ?
C273 C27 C271 107.9(4) . . ?
C272 C27 C271 107.3(5) . . ?
C22 C23 C24 126.5(7) . . ?
C22 C23 H23 116.8 . . ?
C24 C23 H23 116.8 . . ?
C23 C24 C25 119.8(7) . . ?
C23 C24 C28 121.9(8) . . ?
C25 C24 C28 118.3(7) . . ?
C26 C25 C24 116.9(8) . . ?
C26 C25 H25 121.6 . . ?
C24 C25 H25 121.6 . . ?
C281 C28 C24 113.1(7) . . ?
C281 C28 C282 108.4(9) . . ?
C24 C28 C282 108.8(7) . . ?
C281 C28 C283 109.7(8) . . ?
C24 C28 C283 107.3(8) . . ?
C282 C28 C283 109.4(9) . . ?
C28 C281 H28A 109.5 . . ?
C28 C281 H28B 109.5 . . ?
H28A C281 H28B 109.5 . . ?
C28 C281 H28C 109.5 . . ?
H28A C281 H28C 109.5 . . ?
H28B C281 H28C 109.5 . . ?
C28 C282 H28D 109.5 . . ?
C28 C282 H28E 109.5 . . ?
H28D C282 H28E 109.5 . . ?
C28 C282 H28F 109.5 . . ?
H28D C282 H28F 109.5 . . ?
H28E C282 H28F 109.5 . . ?
C28 C283 H28G 109.5 . . ?
C28 C283 H28H 109.5 . . ?
H28G C283 H28H 109.5 . . ?
C28 C283 H28I 109.5 . . ?
H28G C283 H28I 109.5 . . ?
H28H C283 H28I 109.5 . . ?
C241 C231 C22 110.7(8) . . ?
C241 C231 H231 124.6 . . ?
C22 C231 H231 124.6 . . ?
C231 C241 C251 119.0(9) . . ?
C231 C241 C29 121.5(9) . . ?
C251 C241 C29 119.4(9) . . ?
C241 C251 C26 133.4(8) . . ?
C241 C251 H251 113.3 . . ?
C26 C251 H251 113.3 . . ?
C291 C29 C293 109.8(10) . . ?
C291 C29 C241 112.5(9) . . ?
C293 C29 C241 108.1(10) . . ?
C291 C29 C292 108.2(11) . . ?
C293 C29 C292 110.4(11) . . ?
C241 C29 C292 107.8(8) . . ?
C29 C291 H29A 109.5 . . ?
C29 C291 H29B 109.5 . . ?
H29A C291 H29B 109.5 . . ?
C29 C291 H29C 109.5 . . ?
H29A C291 H29C 109.5 . . ?
H29B C291 H29C 109.5 . . ?
C29 C292 H29D 109.5 . . ?
C29 C292 H29E 109.5 . . ?
H29D C292 H29E 109.5 . . ?
C29 C292 H29F 109.5 . . ?
H29D C292 H29F 109.5 . . ?
H29E C292 H29F 109.5 . . ?
C29 C293 H29G 109.5 . . ?
C29 C293 H29H 109.5 . . ?
H29G C293 H29H 109.5 . . ?
C29 C293 H29I 109.5 . . ?
H29G C293 H29I 109.5 . . ?
H29H C293 H29I 109.5 . . ?
C36 C31 C32 122.9(5) . . ?
C36 C31 N1 119.8(4) . . ?
C32 C31 N1 117.3(4) . . ?
C33 C32 C31 117.1(6) . . ?
C33 C32 C37 119.7(6) . . ?
C31 C32 C37 123.0(4) . . ?
C34 C33 C32 121.0(7) . . ?
C34 C33 H33 119.5 . . ?
C32 C33 H33 119.5 . . ?
C33 C34 C35 121.2(6) . . ?
C33 C34 H34 119.4 . . ?
C35 C34 H34 119.4 . . ?
C34 C35 C36 121.3(7) . . ?
C34 C35 H35 119.3 . . ?
C36 C35 H35 119.3 . . ?
C31 C36 C35 116.3(6) . . ?
C31 C36 C38 122.0(4) . . ?
C35 C36 C38 121.6(5) . . ?
C32 C37 C371 111.2(6) . . ?
C32 C37 C372 112.5(5) . . ?
C371 C37 C372 110.0(5) . . ?
C32 C37 H37 107.6 . . ?
C371 C37 H37 107.6 . . ?
C372 C37 H37 107.6 . . ?
C36 C38 C382 113.0(4) . . ?
C36 C38 C381 109.9(5) . . ?
C382 C38 C381 110.9(4) . . ?
C36 C38 H38 107.6 . . ?
C382 C38 H38 107.6 . . ?
C381 C38 H38 107.6 . . ?
C46 C41 C42 120.1(5) . . ?
C46 C41 N2 120.5(4) . . ?
C42 C41 N2 119.4(4) . . ?
C43 C42 C41 118.4(5) . . ?
C43 C42 C47 120.5(4) . . ?
C41 C42 C47 120.9(5) . . ?
C44 C43 C42 121.6(5) . . ?
C44 C43 H43 119.2 . . ?
C42 C43 H43 119.2 . . ?
C43 C44 C45 120.1(6) . . ?
C43 C44 H44 119.9 . . ?
C45 C44 H44 119.9 . . ?
C44 C45 C46 121.2(6) . . ?
C44 C45 H45 119.4 . . ?
C46 C45 H45 119.4 . . ?
C45 C46 C41 118.5(5) . . ?
C45 C46 C48 118.3(5) . . ?
C41 C46 C48 123.2(5) . . ?
C42 C47 C472 113.4(5) . . ?
C42 C47 C471 110.3(4) . . ?
C472 C47 C471 109.6(4) . . ?
C42 C47 H47 107.8 . . ?
C472 C47 H47 107.8 . . ?
C471 C47 H47 107.8 . . ?
C46 C48 C482 110.7(5) . . ?
C46 C48 C481 111.1(4) . . ?
C482 C48 C481 109.4(4) . . ?
C46 C48 H48 108.6 . . ?
C482 C48 H48 108.6 . . ?
C481 C48 H48 108.6 . . ?
C17 C171 H17A 109.5 . . ?
C17 C171 H17B 109.5 . . ?
H17A C171 H17B 109.5 . . ?
C17 C171 H17C 109.5 . . ?
H17A C171 H17C 109.5 . . ?
H17B C171 H17C 109.5 . . ?
C17 C172 H17D 109.5 . . ?
C17 C172 H17E 109.5 . . ?
H17D C172 H17E 109.5 . . ?
C17 C172 H17F 109.5 . . ?
H17D C172 H17F 109.5 . . ?
H17E C172 H17F 109.5 . . ?
C17 C173 H17G 109.5 . . ?
C17 C173 H17H 109.5 . . ?
H17G C173 H17H 109.5 . . ?
C17 C173 H17I 109.5 . . ?
H17G C173 H17I 109.5 . . ?
H17H C173 H17I 109.5 . . ?
C18 C181 H18A 109.5 . . ?
C18 C181 H18B 109.5 . . ?
H18A C181 H18B 109.5 . . ?
C18 C181 H18C 109.5 . . ?
H18A C181 H18C 109.5 . . ?
H18B C181 H18C 109.5 . . ?
C18 C182 H18D 109.5 . . ?
C18 C182 H18E 109.5 . . ?
H18D C182 H18E 109.5 . . ?
C18 C182 H18F 109.5 . . ?
H18D C182 H18F 109.5 . . ?
H18E C182 H18F 109.5 . . ?
C18 C183 H18G 109.5 . . ?
C18 C183 H18H 109.5 . . ?
H18G C183 H18H 109.5 . . ?
C18 C183 H18I 109.5 . . ?
H18G C183 H18I 109.5 . . ?
H18H C183 H18I 109.5 . . ?
C27 C271 H27A 109.5 . . ?
C27 C271 H27B 109.5 . . ?
H27A C271 H27B 109.5 . . ?
C27 C271 H27C 109.5 . . ?
H27A C271 H27C 109.5 . . ?
H27B C271 H27C 109.5 . . ?
C27 C272 H27D 109.5 . . ?
C27 C272 H27E 109.5 . . ?
H27D C272 H27E 109.5 . . ?
C27 C272 H27F 109.5 . . ?
H27D C272 H27F 109.5 . . ?
H27E C272 H27F 109.5 . . ?
C27 C273 H27G 109.5 . . ?
C27 C273 H27H 109.5 . . ?
H27G C273 H27H 109.5 . . ?
C27 C273 H27I 109.5 . . ?
H27G C273 H27I 109.5 . . ?
H27H C273 H27I 109.5 . . ?
C37 C371 H37A 109.5 . . ?
C37 C371 H37B 109.5 . . ?
H37A C371 H37B 109.5 . . ?
C37 C371 H37C 109.5 . . ?
H37A C371 H37C 109.5 . . ?
H37B C371 H37C 109.5 . . ?
C37 C372 H37D 109.5 . . ?
C37 C372 H37E 109.5 . . ?
H37D C372 H37E 109.5 . . ?
C37 C372 H37F 109.5 . . ?
H37D C372 H37F 109.5 . . ?
H37E C372 H37F 109.5 . . ?
C38 C381 H38A 109.5 . . ?
C38 C381 H38B 109.5 . . ?
H38A C381 H38B 109.5 . . ?
C38 C381 H38C 109.5 . . ?
H38A C381 H38C 109.5 . . ?
H38B C381 H38C 109.5 . . ?
C38 C382 H38D 109.5 . . ?
C38 C382 H38E 109.5 . . ?
H38D C382 H38E 109.5 . . ?
C38 C382 H38F 109.5 . . ?
H38D C382 H38F 109.5 . . ?
H38E C382 H38F 109.5 . . ?
C47 C471 H47A 109.5 . . ?
C47 C471 H47B 109.5 . . ?
H47A C471 H47B 109.5 . . ?
C47 C471 H47C 109.5 . . ?
H47A C471 H47C 109.5 . . ?
H47B C471 H47C 109.5 . . ?
C47 C472 H47D 109.5 . . ?
C47 C472 H47E 109.5 . . ?
H47D C472 H47E 109.5 . . ?
C47 C472 H47F 109.5 . . ?
H47D C472 H47F 109.5 . . ?
H47E C472 H47F 109.5 . . ?
C48 C481 H48A 109.5 . . ?
C48 C481 H48B 109.5 . . ?
H48A C481 H48B 109.5 . . ?
C48 C481 H48C 109.5 . . ?
H48A C481 H48C 109.5 . . ?
H48B C481 H48C 109.5 . . ?
C48 C482 H48D 109.5 . . ?
C48 C482 H48E 109.5 . . ?
H48D C482 H48E 109.5 . . ?
C48 C482 H48F 109.5 . . ?
H48D C482 H48F 109.5 . . ?
H48E C482 H48F 109.5 . . ?

loop_
_geom_bond_atom_site_label_1
_geom_bond_atom_site_label_2
_geom_bond_distance
_geom_bond_site_symmetry_2
_geom_bond_publ_flag
Ru N1 1.949(3) . ?
Ru O2 1.966(3) . ?
Ru N2 2.064(4) . ?
Ru O1 2.079(2) . ?
Ru Cl2 2.3346(10) . ?
Ru Cl1 2.3347(10) . ?
O1 C11 1.279(4) . ?
O2 C21 1.286(5) . ?
N1 C12 1.339(4) . ?
N1 C31 1.433(5) . ?
N2 C22 1.325(5) . ?
N2 C41 1.448(7) . ?
C11 C16 1.439(4) . ?
C11 C12 1.449(5) . ?
C12 C13 1.408(5) . ?
C13 C14 1.351(5) . ?
C13 H13 0.9500 . ?
C14 C15 1.442(5) . ?
C14 C18 1.529(5) . ?
C15 C16 1.368(5) . ?
C15 H15 0.9500 . ?
C16 C17 1.529(5) . ?
C17 C173 1.524(6) . ?
C17 C171 1.534(5) . ?
C17 C172 1.538(5) . ?
C18 C183 1.497(7) . ?
C18 C181 1.524(7) . ?
C18 C182 1.534(6) . ?
C21 C22 1.443(8) . ?
C21 C26 1.443(6) . ?
C22 C23 1.349(9) . ?
C22 C231 1.618(11) . ?
C26 C25 1.210(10) . ?
C26 C27 1.520(10) . ?
C26 C251 1.647(13) . ?
C27 C273 1.520(8) . ?
C27 C272 1.531(9) . ?
C27 C271 1.549(6) . ?
C23 C24 1.362(11) . ?
C23 H23 0.9500 . ?
C24 C25 1.439(11) . ?
C24 C28 1.538(10) . ?
C25 H25 0.9500 . ?
C28 C281 1.502(13) . ?
C28 C282 1.547(12) . ?
C28 C283 1.553(14) . ?
C281 H28A 0.9800 . ?
C281 H28B 0.9800 . ?
C281 H28C 0.9800 . ?
C282 H28D 0.9800 . ?
C282 H28E 0.9800 . ?
C282 H28F 0.9800 . ?
C283 H28G 0.9800 . ?
C283 H28H 0.9800 . ?
C283 H28I 0.9800 . ?
C231 C241 1.364(15) . ?
C231 H231 0.9500 . ?
C241 C251 1.437(14) . ?
C241 C29 1.542(12) . ?
C251 H251 0.9500 . ?
C29 C291 1.514(17) . ?
C29 C293 1.539(17) . ?
C29 C292 1.551(16) . ?
C291 H29A 0.9800 . ?
C291 H29B 0.9800 . ?
C291 H29C 0.9800 . ?
C292 H29D 0.9800 . ?
C292 H29E 0.9800 . ?
C292 H29F 0.9800 . ?
C293 H29G 0.9800 . ?
C293 H29H 0.9800 . ?
C293 H29I 0.9800 . ?
C31 C36 1.399(7) . ?
C31 C32 1.416(7) . ?
C32 C33 1.389(8) . ?
C32 C37 1.516(9) . ?
C33 C34 1.368(12) . ?
C33 H33 0.9500 . ?
C34 C35 1.370(11) . ?
C34 H34 0.9500 . ?
C35 C36 1.404(7) . ?
C35 H35 0.9500 . ?
C36 C38 1.516(8) . ?
C37 C371 1.524(9) . ?
C37 C372 1.547(8) . ?
C37 H37 1.0000 . ?
C38 C382 1.528(7) . ?
C38 C381 1.537(6) . ?
C38 H38 1.0000 . ?
C41 C46 1.414(7) . ?
C41 C42 1.419(6) . ?
C42 C43 1.382(8) . ?
C42 C47 1.516(7) . ?
C43 C44 1.367(9) . ?
C43 H43 0.9500 . ?
C44 C45 1.383(8) . ?
C44 H44 0.9500 . ?
C45 C46 1.384(9) . ?
C45 H45 0.9500 . ?
C46 C48 1.531(6) . ?
C47 C472 1.533(6) . ?
C47 C471 1.537(7) . ?
C47 H47 1.0000 . ?
C48 C482 1.533(7) . ?
C48 C481 1.541(6) . ?
C48 H48 1.0000 . ?
C171 H17A 0.9800 . ?
C171 H17B 0.9800 . ?
C171 H17C 0.9800 . ?
C172 H17D 0.9800 . ?
C172 H17E 0.9800 . ?
C172 H17F 0.9800 . ?
C173 H17G 0.9800 . ?
C173 H17H 0.9800 . ?
C173 H17I 0.9800 . ?
C181 H18A 0.9800 . ?
C181 H18B 0.9800 . ?
C181 H18C 0.9800 . ?
C182 H18D 0.9800 . ?
C182 H18E 0.9800 . ?
C182 H18F 0.9800 . ?
C183 H18G 0.9800 . ?
C183 H18H 0.9800 . ?
C183 H18I 0.9800 . ?
C271 H27A 0.9800 . ?
C271 H27B 0.9800 . ?
C271 H27C 0.9800 . ?
C272 H27D 0.9800 . ?
C272 H27E 0.9800 . ?
C272 H27F 0.9800 . ?
C273 H27G 0.9800 . ?
C273 H27H 0.9800 . ?
C273 H27I 0.9800 . ?
C371 H37A 0.9800 . ?
C371 H37B 0.9800 . ?
C371 H37C 0.9800 . ?
C372 H37D 0.9800 . ?
C372 H37E 0.9800 . ?
C372 H37F 0.9800 . ?
C381 H38A 0.9800 . ?
C381 H38B 0.9800 . ?
C381 H38C 0.9800 . ?
C382 H38D 0.9800 . ?
C382 H38E 0.9800 . ?
C382 H38F 0.9800 . ?
C471 H47A 0.9800 . ?
C471 H47B 0.9800 . ?
C471 H47C 0.9800 . ?
C472 H47D 0.9800 . ?
C472 H47E 0.9800 . ?
C472 H47F 0.9800 . ?
C481 H48A 0.9800 . ?
C481 H48B 0.9800 . ?
C481 H48C 0.9800 . ?
C482 H48D 0.9800 . ?
C482 H48E 0.9800 . ?
C482 H48F 0.9800 . ?
